data_7061697
loop_
_publ_author_name
'Laha, Soumik'
'Sathapathi, Dibyendu'
'Das, Mainak'
'Das, Manik'
'Ray, Partha Pratim'
'Bag, Arijit'
'Samanta, Bidhan Chandra'
'Das, Uttam Kumar'
'Maity, Tithi'

_publ_section_title
;
 Synthesis, characterization and multi-dimensional application approach
 for two distinctive tetra nuclear, first-time reported, Fe3+/Hg2+ and
 Fe3+/Cd2+ clusters from a new Fe3+ containing metalloligand
;
_journal_issue 35
_journal_name_full 'New Journal of Chemistry'
_journal_page_first 16730
_journal_page_last 16742
_journal_paper_doi 10.1039/D2NJ03357G
_journal_volume 46
_journal_year 2022
_chemical_formula_moiety 'C40 H44 Cd2 Fe2 I4 N4 O9'
_chemical_formula_sum 'C40 H44 Cd2 Fe2 I4 N4 O9'
_chemical_formula_weight 1568.89
_space_group_crystal_system orthorhombic
_space_group_IT_number 60
_space_group_name_Hall '-P 2n 2ab'
_space_group_name_H-M_alt 'P b c n'
_atom_sites_solution_hydrogens geom
_audit_creation_method SHELXL-2018/3
_audit_update_record
;
2021-12-13 deposited with the CCDC.	2022-07-20 downloaded from the CCDC.
;
_cell_angle_alpha 90
_cell_angle_beta 90
_cell_angle_gamma 90
_cell_formula_units_Z 4
_cell_length_a 22.384(3)
_cell_length_b 14.7774(16)
_cell_length_c 14.2404(15)
_cell_measurement_reflns_used 408
_cell_measurement_temperature 249(2)
_cell_measurement_theta_max 25.487
_cell_measurement_theta_min 2.861
_cell_volume 4710.4(10)
_computing_structure_refinement 'SHELXL-2018/3 (Sheldrick, 2018)'
_computing_structure_solution 'SHELXT 2014/5 (Sheldrick, 2014)'
_diffrn_ambient_temperature 249(2)
_diffrn_detector_area_resol_mean 3
_diffrn_measured_fraction_theta_full 0.997
_diffrn_measured_fraction_theta_max 0.983
_diffrn_measurement_device_type 'BRUKER CCD AREA DETECTOR'
_diffrn_measurement_method 'PHI-OMEGA SCAN'
_diffrn_radiation_type MoK\a
_diffrn_radiation_wavelength 0.71073
_diffrn_reflns_av_R_equivalents 0.0808
_diffrn_reflns_av_unetI/netI 0.0377
_diffrn_reflns_Laue_measured_fraction_full 0.997
_diffrn_reflns_Laue_measured_fraction_max 0.983
_diffrn_reflns_limit_h_max 26
_diffrn_reflns_limit_h_min -27
_diffrn_reflns_limit_k_max 17
_diffrn_reflns_limit_k_min -17
_diffrn_reflns_limit_l_max 15
_diffrn_reflns_limit_l_min -17
_diffrn_reflns_number 44249
_diffrn_reflns_point_group_measured_fraction_full 0.997
_diffrn_reflns_point_group_measured_fraction_max 0.983
_diffrn_reflns_theta_full 25.242
_diffrn_reflns_theta_max 25.487
_diffrn_reflns_theta_min 2.861
_exptl_absorpt_coefficient_mu 4.171
_exptl_absorpt_correction_T_max 0.846
_exptl_absorpt_correction_T_min 0.582
_exptl_absorpt_correction_type multi-scan
_exptl_absorpt_process_details SADABS
_exptl_crystal_colour 'Redish orange'
_exptl_crystal_density_diffrn 2.212
_exptl_crystal_description 'Trigonal plate'
_exptl_crystal_F_000 2976
_exptl_crystal_size_max 0.14
_exptl_crystal_size_mid 0.11
_exptl_crystal_size_min 0.04
_refine_diff_density_max 2.453
_refine_diff_density_min -1.606
_refine_diff_density_rms 0.177
_refine_ls_extinction_method none
_refine_ls_goodness_of_fit_ref 0.994
_refine_ls_hydrogen_treatment constr
_refine_ls_matrix_type full
_refine_ls_number_parameters 279
_refine_ls_number_reflns 4311
_refine_ls_number_restraints 0
_refine_ls_restrained_S_all 0.994
_refine_ls_R_factor_all 0.0523
_refine_ls_R_factor_gt 0.0423
_refine_ls_shift/su_max 0.001
_refine_ls_shift/su_mean 0.000
_refine_ls_structure_factor_coef Fsqd
_refine_ls_weighting_details 'w=1/[\s^2^(Fo^2^)+(0.0628P)^2^+60.3063P] where P=(Fo^2^+2Fc^2^)/3'
_refine_ls_weighting_scheme calc
_refine_ls_wR_factor_gt 0.1120
_refine_ls_wR_factor_ref 0.1250
_reflns_Friedel_coverage 0.000
_reflns_number_gt 3727
_reflns_number_total 4311
_reflns_threshold_expression 'I > 2\s(I)'
_cod_data_source_file d2nj03357g2.cif
_cod_data_source_block TEST5_a
_cod_depositor_comments
;
The following automatic conversions were performed:

data item '_exptl_absorpt_correction_type' value 'MULTI-SCAN' was
changed to 'multi-scan' in accordance with the
/home/data/users/saulius/crontab/automatic-downloads/rss-feeds/RSC/lib/dictionaries/cif_core.dic
dictionary named 'cif_core.dic' version 2.4.2 last updated on
2011-04-26.

Automatic conversion script
Id: cif_fix_values 7556 2019-12-06 15:28:31Z antanas 

 Adding full bibliography for 7061697--7061699.cif.
;
_cod_original_cell_volume 4710.4(9)
_cod_database_code 7061697
_shelx_shelxl_version_number 2018/3
_shelx_space_group_comment
;
The symmetry employed for this shelxl refinement is uniquely defined
by the following loop, which should always be used as a source of
symmetry information in preference to the above space-group names.
They are only intended as comments.
;
_shelx_estimated_absorpt_t_min 0.582
_shelx_estimated_absorpt_t_max 0.846

loop_
_space_group_symop_operation_xyz
'x, y, z'
'-x+1/2, -y+1/2, z+1/2'
'-x, y, -z+1/2'
'x+1/2, -y+1/2, -z'
'-x, -y, -z'
'x-1/2, y-1/2, -z-1/2'
'x, -y, z-1/2'
'-x-1/2, y-1/2, z'

loop_
_atom_site_label
_atom_site_type_symbol
_atom_site_fract_x
_atom_site_fract_y
_atom_site_fract_z
_atom_site_U_iso_or_equiv
_atom_site_adp_type
_atom_site_occupancy
_atom_site_site_symmetry_order
_atom_site_calc_flag
_atom_site_refinement_flags_posn
_atom_site_refinement_flags_adp
_atom_site_refinement_flags_occupancy
_atom_site_disorder_assembly
_atom_site_disorder_group
Cd1 Cd 0.63432(2) 0.25561(3) 0.56511(4) 0.02414(16) Uani 1 1 d . . . . .
Fe1 Fe 0.49683(5) 0.30778(7) 0.63035(7) 0.0231(2) Uani 1 1 d . . . . .
C1 C 0.7746(3) 0.3413(5) 0.6949(6) 0.0303(17) Uani 1 1 d . . . . .
H1A H 0.757451 0.305342 0.745207 0.046 Uiso 1 1 calc R U . . .
H1B H 0.816349 0.352972 0.708348 0.046 Uiso 1 1 calc R U . . .
H1C H 0.771220 0.308518 0.636150 0.046 Uiso 1 1 calc R U . . .
C2 C 0.7411(3) 0.4306(5) 0.6873(5) 0.0277(16) Uani 1 1 d . . . . .
H2A H 0.745098 0.464917 0.745899 0.033 Uiso 1 1 calc R U . . .
H2B H 0.757717 0.467044 0.636048 0.033 Uiso 1 1 calc R U . . .
O3 O 0.6793(2) 0.4108(3) 0.6694(3) 0.0239(10) Uani 1 1 d . . . . .
C4 C 0.6415(3) 0.4828(5) 0.6627(5) 0.0227(14) Uani 1 1 d . . . . .
C5 C 0.6571(4) 0.5725(5) 0.6800(5) 0.0284(16) Uani 1 1 d . . . . .
H5 H 0.696897 0.587449 0.694551 0.034 Uiso 1 1 calc R U . . .
C6 C 0.6135(4) 0.6403(5) 0.6759(6) 0.0336(18) Uani 1 1 d . . . . .
H6 H 0.624091 0.700891 0.687422 0.040 Uiso 1 1 calc R U . . .
C7 C 0.5553(3) 0.6186(5) 0.6549(5) 0.0259(15) Uani 1 1 d . . . . .
H7 H 0.526440 0.664685 0.652099 0.031 Uiso 1 1 calc R U . . .
C8 C 0.5383(3) 0.5287(5) 0.6376(5) 0.0227(14) Uani 1 1 d . . . . .
C9 C 0.5822(3) 0.4602(4) 0.6385(4) 0.0207(14) Uani 1 1 d . . . . .
O10 O 0.5707(2) 0.3750(3) 0.6150(4) 0.0270(11) Uani 1 1 d . . . . .
C11 C 0.4760(3) 0.5109(5) 0.6194(5) 0.0251(15) Uani 1 1 d . . . . .
H11 H 0.450579 0.560882 0.610802 0.030 Uiso 1 1 calc R U . . .
N12 N 0.4526(3) 0.4314(4) 0.6140(4) 0.0236(13) Uani 1 1 d . . . . .
C13 C 0.3879(3) 0.4250(5) 0.5884(5) 0.0284(16) Uani 1 1 d . . . . .
H13A H 0.382285 0.437866 0.521441 0.034 Uiso 1 1 calc R U . . .
H13B H 0.364370 0.468405 0.624920 0.034 Uiso 1 1 calc R U . . .
C14 C 0.3689(3) 0.3285(5) 0.6109(6) 0.0310(17) Uani 1 1 d . . . . .
H14A H 0.364163 0.321119 0.678867 0.037 Uiso 1 1 calc R U . . .
H14B H 0.330602 0.315019 0.580678 0.037 Uiso 1 1 calc R U . . .
N15 N 0.4147(3) 0.2678(4) 0.5763(4) 0.0246(13) Uani 1 1 d . . . . .
C16 C 0.4041(3) 0.2069(5) 0.5153(5) 0.0232(15) Uani 1 1 d . . . . .
H16 H 0.364045 0.198440 0.497449 0.028 Uiso 1 1 calc R U . . .
C17 C 0.4486(3) 0.1492(5) 0.4708(5) 0.0257(15) Uani 1 1 d . . . . .
C18 C 0.4275(4) 0.0803(5) 0.4110(5) 0.0315(17) Uani 1 1 d . . . . .
H18 H 0.386197 0.073723 0.400929 0.038 Uiso 1 1 calc R U . . .
C19 C 0.4667(4) 0.0229(6) 0.3675(5) 0.0336(18) Uani 1 1 d . . . . .
H19 H 0.452023 -0.023956 0.329328 0.040 Uiso 1 1 calc R U . . .
C20 C 0.5279(4) 0.0331(5) 0.3790(5) 0.0284(16) Uani 1 1 d . . . . .
H20 H 0.554485 -0.005379 0.347173 0.034 Uiso 1 1 calc R U . . .
C21 C 0.5498(3) 0.1011(5) 0.4383(5) 0.0252(15) Uani 1 1 d . . . . .
C22 C 0.5109(3) 0.1605(4) 0.4846(5) 0.0214(14) Uani 1 1 d . . . . .
O23 O 0.5331(2) 0.2244(3) 0.5402(4) 0.0255(11) Uani 1 1 d . . . . .
O24 O 0.6094(2) 0.1149(3) 0.4561(4) 0.0250(10) Uani 1 1 d . . . . .
C25 C 0.6506(4) 0.0518(5) 0.4133(6) 0.0303(17) Uani 1 1 d . . . . .
H25A H 0.648359 0.056629 0.344778 0.036 Uiso 1 1 calc R U . . .
H25B H 0.640091 -0.010228 0.431155 0.036 Uiso 1 1 calc R U . . .
C26 C 0.7121(4) 0.0728(6) 0.4454(6) 0.0378(19) Uani 1 1 d . . . . .
H26A H 0.725271 0.129131 0.417131 0.057 Uiso 1 1 calc R U . . .
H26B H 0.738847 0.024341 0.426752 0.057 Uiso 1 1 calc R U . . .
H26C H 0.712508 0.078706 0.513215 0.057 Uiso 1 1 calc R U . . .
O27 O 0.500000 0.2743(5) 0.750000 0.0294(16) Uani 1 2 d S T P . .
I28 I 0.69669(3) 0.33520(3) 0.42640(4) 0.03347(17) Uani 1 1 d . . . . .
I29 I 0.65920(2) 0.14417(3) 0.71144(3) 0.02614(15) Uani 1 1 d . . . . .

loop_
_atom_site_aniso_label
_atom_site_aniso_U_11
_atom_site_aniso_U_22
_atom_site_aniso_U_33
_atom_site_aniso_U_23
_atom_site_aniso_U_13
_atom_site_aniso_U_12
Cd1 0.0235(3) 0.0240(3) 0.0249(3) 0.0015(2) -0.0006(2) -0.0008(2)
Fe1 0.0200(5) 0.0256(5) 0.0239(5) -0.0009(4) 0.0005(4) 0.0005(4)
C1 0.018(4) 0.034(4) 0.040(4) 0.000(3) -0.008(3) -0.004(3)
C2 0.024(4) 0.030(4) 0.029(4) -0.001(3) -0.002(3) -0.010(3)
O3 0.018(3) 0.023(2) 0.031(3) 0.000(2) 0.000(2) -0.003(2)
C4 0.026(4) 0.026(4) 0.017(3) 0.002(3) -0.002(3) -0.007(3)
C5 0.032(4) 0.026(4) 0.028(4) 0.000(3) -0.006(3) -0.002(3)
C6 0.040(5) 0.027(4) 0.034(4) 0.001(3) -0.006(4) -0.010(3)
C7 0.032(4) 0.017(3) 0.029(4) -0.002(3) 0.006(3) 0.002(3)
C8 0.023(4) 0.026(4) 0.019(3) 0.000(3) 0.001(3) -0.002(3)
C9 0.029(4) 0.017(3) 0.016(3) 0.002(3) 0.000(3) -0.005(3)
O10 0.031(3) 0.019(2) 0.031(3) -0.003(2) -0.001(2) -0.004(2)
C11 0.027(4) 0.026(4) 0.022(3) 0.002(3) 0.003(3) -0.001(3)
N12 0.019(3) 0.031(3) 0.021(3) 0.003(2) 0.003(2) 0.007(2)
C13 0.021(4) 0.032(4) 0.033(4) 0.003(3) 0.001(3) 0.005(3)
C14 0.024(4) 0.031(4) 0.039(4) 0.004(3) -0.002(3) 0.005(3)
N15 0.016(3) 0.029(3) 0.029(3) 0.007(3) -0.001(2) -0.003(2)
C16 0.014(3) 0.027(4) 0.029(4) 0.005(3) -0.007(3) -0.004(3)
C17 0.024(4) 0.026(4) 0.027(4) 0.000(3) 0.001(3) -0.005(3)
C18 0.031(4) 0.038(4) 0.025(4) 0.007(3) -0.005(3) -0.013(3)
C19 0.035(5) 0.042(5) 0.024(4) -0.003(3) 0.000(3) -0.007(4)
C20 0.042(5) 0.023(4) 0.020(3) -0.007(3) 0.003(3) -0.004(3)
C21 0.030(4) 0.023(4) 0.023(3) 0.001(3) 0.003(3) -0.006(3)
C22 0.024(4) 0.021(3) 0.020(3) 0.000(3) -0.005(3) -0.004(3)
O23 0.024(3) 0.024(2) 0.029(3) -0.008(2) -0.002(2) 0.001(2)
O24 0.024(3) 0.021(2) 0.030(3) -0.006(2) 0.000(2) -0.002(2)
C25 0.036(4) 0.024(4) 0.031(4) -0.005(3) 0.019(3) 0.005(3)
C26 0.027(4) 0.043(5) 0.043(5) -0.002(4) 0.004(4) 0.013(4)
O27 0.023(4) 0.036(4) 0.029(4) 0.000 -0.001(3) 0.000
I28 0.0449(4) 0.0268(3) 0.0287(3) 0.00325(19) 0.0066(2) -0.0019(2)
I29 0.0270(3) 0.0240(3) 0.0273(3) 0.00155(18) -0.00143(18) -0.00022(18)

loop_
_atom_type_symbol
_atom_type_description
_atom_type_scat_dispersion_real
_atom_type_scat_dispersion_imag
_atom_type_scat_source
C C 0.0033 0.0016 'International Tables Vol C Tables 4.2.6.8 and 6.1.1.4'
H H 0.0000 0.0000 'International Tables Vol C Tables 4.2.6.8 and 6.1.1.4'
N N 0.0061 0.0033 'International Tables Vol C Tables 4.2.6.8 and 6.1.1.4'
O O 0.0106 0.0060 'International Tables Vol C Tables 4.2.6.8 and 6.1.1.4'
I I -0.4742 1.8119 'International Tables Vol C Tables 4.2.6.8 and 6.1.1.4'
Fe Fe 0.3463 0.8444 'International Tables Vol C Tables 4.2.6.8 and 6.1.1.4'
Cd Cd -0.8075 1.2024 'International Tables Vol C Tables 4.2.6.8 and 6.1.1.4'

loop_
_geom_angle_atom_site_label_1
_geom_angle_atom_site_label_2
_geom_angle_atom_site_label_3
_geom_angle
_geom_angle_site_symmetry_1
_geom_angle_site_symmetry_3
_geom_angle_publ_flag
O23 Cd1 O10 67.15(17) . . ?
O23 Cd1 I28 118.52(13) . . ?
O10 Cd1 I28 101.88(12) . . ?
O23 Cd1 I29 101.29(13) . . ?
O10 Cd1 I29 110.12(12) . . ?
I28 Cd1 I29 136.28(3) . . ?
O27 Fe1 O10 102.5(2) . . ?
O27 Fe1 O23 116.0(3) . . ?
O10 Fe1 O23 84.0(2) . . ?
O27 Fe1 N15 108.1(2) . . ?
O10 Fe1 N15 149.0(2) . . ?
O23 Fe1 N15 86.9(2) . . ?
O27 Fe1 N12 111.7(3) . . ?
O10 Fe1 N12 86.8(2) . . ?
O23 Fe1 N12 132.4(2) . . ?
N15 Fe1 N12 77.8(2) . . ?
C2 C1 H1A 109.5 . . ?
C2 C1 H1B 109.5 . . ?
H1A C1 H1B 109.5 . . ?
C2 C1 H1C 109.5 . . ?
H1A C1 H1C 109.5 . . ?
H1B C1 H1C 109.5 . . ?
O3 C2 C1 108.0(6) . . ?
O3 C2 H2A 110.1 . . ?
C1 C2 H2A 110.1 . . ?
O3 C2 H2B 110.1 . . ?
C1 C2 H2B 110.1 . . ?
H2A C2 H2B 108.4 . . ?
C4 O3 C2 116.9(5) . . ?
O3 C4 C5 125.0(6) . . ?
O3 C4 C9 114.6(6) . . ?
C5 C4 C9 120.3(7) . . ?
C4 C5 C6 119.9(7) . . ?
C4 C5 H5 120.1 . . ?
C6 C5 H5 120.1 . . ?
C7 C6 C5 120.2(7) . . ?
C7 C6 H6 119.9 . . ?
C5 C6 H6 119.9 . . ?
C6 C7 C8 121.1(7) . . ?
C6 C7 H7 119.5 . . ?
C8 C7 H7 119.5 . . ?
C7 C8 C9 119.3(6) . . ?
C7 C8 C11 117.8(7) . . ?
C9 C8 C11 122.9(6) . . ?
O10 C9 C8 123.0(6) . . ?
O10 C9 C4 117.9(6) . . ?
C8 C9 C4 119.1(6) . . ?
C9 O10 Fe1 128.4(5) . . ?
C9 O10 Cd1 131.6(5) . . ?
Fe1 O10 Cd1 99.4(2) . . ?
N12 C11 C8 124.7(7) . . ?
N12 C11 H11 117.6 . . ?
C8 C11 H11 117.6 . . ?
C11 N12 C13 117.7(6) . . ?
C11 N12 Fe1 126.7(5) . . ?
C13 N12 Fe1 115.5(5) . . ?
N12 C13 C14 106.1(6) . . ?
N12 C13 H13A 110.5 . . ?
C14 C13 H13A 110.5 . . ?
N12 C13 H13B 110.5 . . ?
C14 C13 H13B 110.5 . . ?
H13A C13 H13B 108.7 . . ?
N15 C14 C13 108.1(6) . . ?
N15 C14 H14A 110.1 . . ?
C13 C14 H14A 110.1 . . ?
N15 C14 H14B 110.1 . . ?
C13 C14 H14B 110.1 . . ?
H14A C14 H14B 108.4 . . ?
C16 N15 C14 122.6(6) . . ?
C16 N15 Fe1 128.2(5) . . ?
C14 N15 Fe1 108.9(5) . . ?
N15 C16 C17 125.7(6) . . ?
N15 C16 H16 117.1 . . ?
C17 C16 H16 117.1 . . ?
C18 C17 C22 119.9(7) . . ?
C18 C17 C16 117.2(7) . . ?
C22 C17 C16 122.9(6) . . ?
C19 C18 C17 120.4(7) . . ?
C19 C18 H18 119.8 . . ?
C17 C18 H18 119.8 . . ?
C18 C19 C20 120.8(7) . . ?
C18 C19 H19 119.6 . . ?
C20 C19 H19 119.6 . . ?
C19 C20 C21 119.7(7) . . ?
C19 C20 H20 120.2 . . ?
C21 C20 H20 120.2 . . ?
O24 C21 C20 123.9(7) . . ?
O24 C21 C22 115.1(6) . . ?
C20 C21 C22 121.0(7) . . ?
O23 C22 C21 119.5(6) . . ?
O23 C22 C17 122.3(6) . . ?
C21 C22 C17 118.2(6) . . ?
C22 O23 Fe1 133.1(5) . . ?
C22 O23 Cd1 126.4(4) . . ?
Fe1 O23 Cd1 100.3(2) . . ?
C21 O24 C25 116.5(6) . . ?
O24 C25 C26 109.1(6) . . ?
O24 C25 H25A 109.9 . . ?
C26 C25 H25A 109.9 . . ?
O24 C25 H25B 109.9 . . ?
C26 C25 H25B 109.9 . . ?
H25A C25 H25B 108.3 . . ?
C25 C26 H26A 109.5 . . ?
C25 C26 H26B 109.5 . . ?
H26A C26 H26B 109.5 . . ?
C25 C26 H26C 109.5 . . ?
H26A C26 H26C 109.5 . . ?
H26B C26 H26C 109.5 . . ?
Fe1 O27 Fe1 147.6(5) 3_656 . ?

loop_
_geom_bond_atom_site_label_1
_geom_bond_atom_site_label_2
_geom_bond_distance
_geom_bond_site_symmetry_2
_geom_bond_publ_flag
Cd1 O23 2.339(5) . ?
Cd1 O10 2.376(5) . ?
Cd1 I28 2.6896(7) . ?
Cd1 I29 2.7136(7) . ?
Fe1 O27 1.776(2) . ?
Fe1 O10 1.942(5) . ?
Fe1 O23 1.956(5) . ?
Fe1 N15 2.079(6) . ?
Fe1 N12 2.091(6) . ?
C1 C2 1.522(11) . ?
C1 H1A 0.9700 . ?
C1 H1B 0.9700 . ?
C1 H1C 0.9700 . ?
C2 O3 1.437(8) . ?
C2 H2A 0.9800 . ?
C2 H2B 0.9800 . ?
O3 C4 1.363(9) . ?
C4 C5 1.393(10) . ?
C4 C9 1.412(10) . ?
C5 C6 1.401(11) . ?
C5 H5 0.9400 . ?
C6 C7 1.375(11) . ?
C6 H6 0.9400 . ?
C7 C8 1.403(10) . ?
C7 H7 0.9400 . ?
C8 C9 1.410(10) . ?
C8 C11 1.445(10) . ?
C9 O10 1.327(8) . ?
C11 N12 1.288(10) . ?
C11 H11 0.9400 . ?
N12 C13 1.495(9) . ?
C13 C14 1.522(11) . ?
C13 H13A 0.9800 . ?
C13 H13B 0.9800 . ?
C14 N15 1.448(10) . ?
C14 H14A 0.9800 . ?
C14 H14B 0.9800 . ?
N15 C16 1.273(9) . ?
C16 C17 1.456(10) . ?
C16 H16 0.9400 . ?
C17 C18 1.409(11) . ?
C17 C22 1.418(10) . ?
C18 C19 1.369(12) . ?
C18 H18 0.9400 . ?
C19 C20 1.387(11) . ?
C19 H19 0.9400 . ?
C20 C21 1.401(10) . ?
C20 H20 0.9400 . ?
C21 O24 1.373(9) . ?
C21 C22 1.402(10) . ?
C22 O23 1.328(8) . ?
O24 C25 1.447(8) . ?
C25 C26 1.483(12) . ?
C25 H25A 0.9800 . ?
C25 H25B 0.9800 . ?
C26 H26A 0.9700 . ?
C26 H26B 0.9700 . ?
C26 H26C 0.9700 . ?
